data_2004455
loop_
_publ_author_name
'Sengupta, R.'
'Dattagupta, J. K.'

_publ_contact_author
;
     Prof. J.K. Dattagupta.
     Crystallography & Molecular Biology Division.
     Saha Institute of Nuclear Physics.
     1/AF Bidhannagar, Calcutta -700064.
     India.
;
_publ_section_title
;
 An \a-Adrenergic Agonist: Protonated Oxymetazoline Hydrochloride
 Monohydrate
;
_journal_issue 1
_journal_name_full 'Acta Crystallographica Section C'
_journal_page_first 164
_journal_page_last 166
_journal_paper_doi 10.1107/S0108270195011401
_journal_volume 52
_journal_year 1996
_chemical_formula_sum 'C16 H27 Cl N2 O2'
_chemical_formula_weight 314.85
_chemical_name_common 'Oxymetazoline hydrochloride monohydrate'
_chemical_name_systematic
;
 3-[(4,5-dihydro-1H-imidazole-2-yl)methyl]-6-(1,1-dimethylethyl)
-2,4-dimethylphenol Hydrochloride monohydrate.
;
_space_group_IT_number 61
_symmetry_cell_setting orthorhombic
_symmetry_space_group_name_Hall '-P 2ac 2ab'
_symmetry_space_group_name_H-M 'P b c a'
_audit_creation_method SHELXL-93,(Sheldrick,1993)
_cell_angle_alpha 90.00
_cell_angle_beta 90.00
_cell_angle_gamma 90.00
_cell_formula_units_Z 8
_cell_length_a 9.708(2)
_cell_length_b 14.0390(10)
_cell_length_c 26.302(2)
_cell_measurement_reflns_used 25
_cell_measurement_temperature 293(2)
_cell_measurement_theta_max 40
_cell_measurement_theta_min 18
_cell_volume 3584.7(8)
_computing_cell_refinement 'CAD-4 (Enraf Nonius, 1989)'
_computing_data_collection 'CAD-4 (Enraf Nonius, 1989)'
_computing_data_reduction 'SDP (Enraf Nonius, 1985)'
_computing_molecular_graphics 'ORTEX (McArdle, 1993)'
_computing_publication_material 'SHELXL93 (Sheldrick, 1993)'
_computing_structure_refinement 'SHELXL93 (Sheldrick, 1993)'
_computing_structure_solution 'SHELXS86 (Sheldrick, 1985)'
_diffrn_ambient_temperature 293(2)
_diffrn_measurement_device 'CAD-4 diffractometer'
_diffrn_measurement_method \q/2\q
_diffrn_radiation_monochromator graphite
_diffrn_radiation_source 'fine-focus sealed tube'
_diffrn_radiation_type 'Cu K\a'
_diffrn_radiation_wavelength 1.54178
_diffrn_reflns_av_R_equivalents 0.0000
_diffrn_reflns_av_sigmaI/netI 0.0197
_diffrn_reflns_limit_h_max 6
_diffrn_reflns_limit_h_min 0
_diffrn_reflns_limit_k_max 13
_diffrn_reflns_limit_k_min 0
_diffrn_reflns_limit_l_max 26
_diffrn_reflns_limit_l_min 0
_diffrn_reflns_number 1308
_diffrn_reflns_theta_max 49.96
_diffrn_reflns_theta_min 3.36
_diffrn_standards_decay_% 'not significant'
_diffrn_standards_interval_count 200
_diffrn_standards_interval_time 120
_diffrn_standards_number 3
_exptl_absorpt_coefficient_mu 1.930
_exptl_absorpt_correction_type none
_exptl_crystal_colour white
_exptl_crystal_density_diffrn 1.167
_exptl_crystal_density_meas 1.188
_exptl_crystal_density_method 'flotation method'
_exptl_crystal_description rectangular
_exptl_crystal_F_000 1360
_exptl_crystal_size_max 0.80
_exptl_crystal_size_mid 0.40
_exptl_crystal_size_min 0.10
_refine_diff_density_max 0.768
_refine_diff_density_min -0.283
_refine_ls_extinction_method none
_refine_ls_goodness_of_fit_all 1.105
_refine_ls_goodness_of_fit_obs 1.131
_refine_ls_hydrogen_treatment noref
_refine_ls_matrix_type full
_refine_ls_number_parameters 191
_refine_ls_number_reflns 1308
_refine_ls_number_restraints 0
_refine_ls_restrained_S_all 1.105
_refine_ls_restrained_S_obs 1.131
_refine_ls_R_factor_all 0.0828
_refine_ls_R_factor_obs 0.0793
_refine_ls_shift/esd_max -0.028
_refine_ls_shift/esd_mean 0.005
_refine_ls_structure_factor_coef Fsqd
_refine_ls_weighting_details 'w=1/[\s^2^(Fo^2^)+( 0.1291P)^2^+11.9249P] where P=(Fo^2^+2Fc^2^)/3'
_refine_ls_weighting_scheme calc
_refine_ls_wR_factor_all 0.2230
_refine_ls_wR_factor_obs 0.2193
_reflns_number_observed 1221
_reflns_number_total 1308
_reflns_observed_criterion >2sigma(I)
_cod_data_source_file vj1028.cif
_cod_data_source_block OXYMETAZOLINE_HCL_H2O
_cod_depositor_comments
;
The following automatic conversions were performed:

'_refine_ls_weighting_scheme' value 'calc w=1/[\s^2^(Fo^2^)+(
0.1291P)^2^+11.9249P] where P=(Fo^2^+2Fc^2^)/3' was changed to
'calc'. New tag '_refine_ls_weighting_details' was created. The value
of the new tag was set to 'w=1/[\s^2^(Fo^2^)+( 0.1291P)^2^+11.9249P]
where P=(Fo^2^+2Fc^2^)/3'.

Automatic conversion script
Id: cif_fix_values 3143 2015-03-26 13:38:13Z robertas 
;
_cod_original_sg_symbol_H-M 'P bca'
_cod_database_code 2004455

loop_
_symmetry_equiv_pos_as_xyz
'x, y, z'
'-x+1/2, -y, z+1/2'
'-x, y+1/2, -z+1/2'
'x+1/2, -y+1/2, -z'
'-x, -y, -z'
'x-1/2, y, -z-1/2'
'x, -y-1/2, z-1/2'
'-x-1/2, y-1/2, z'

loop_
_atom_site_aniso_label
_atom_site_aniso_U_11
_atom_site_aniso_U_22
_atom_site_aniso_U_33
_atom_site_aniso_U_12
_atom_site_aniso_U_13
_atom_site_aniso_U_23
Cl 0.034(2) 0.0473(12) 0.0826(14) -0.0058(9) -0.0009(11) -0.0039(10)
O 0.086(6) 0.095(5) 0.073(4) -0.011(3) 0.027(4) -0.015(4)
OW 0.049(5) 0.077(4) 0.108(5) 0.019(3) 0.029(4) 0.025(4)
N1 0.024(6) 0.055(4) 0.055(4) -0.003(3) 0.001(3) 0.010(4)
N2 0.022(6) 0.056(4) 0.045(3) -0.000(3) 0.007(3) 0.016(4)
C1 0.042(8) 0.043(5) 0.041(4) 0.002(3) -0.008(5) -0.015(5)
C2 0.022(7) 0.062(5) 0.030(4) -0.001(3) -0.000(4) 0.003(5)
C3 0.029(7) 0.046(4) 0.030(4) 0.004(3) -0.010(4) -0.008(4)
C4 0.049(8) 0.044(4) 0.036(4) 0.001(3) -0.004(4) -0.007(4)
C5 0.065(9) 0.055(5) 0.039(4) -0.007(4) 0.006(5) 0.010(5)
C6 0.039(8) 0.054(5) 0.036(4) 0.003(4) 0.000(4) 0.006(5)
C7 0.050(8) 0.064(5) 0.071(5) -0.013(4) -0.001(5) 0.003(5)
C8 0.021(7) 0.069(5) 0.047(4) 0.001(4) -0.006(4) -0.009(4)
C9 0.072(9) 0.082(6) 0.064(5) -0.013(4) 0.003(5) -0.003(6)
C10 0.066(11) 0.260(17) 0.097(9) 0.026(10) 0.044(8) 0.014(11)
C11 0.040(8) 0.095(6) 0.041(5) -0.001(4) 0.008(5) 0.007(5)
C12 0.100(11) 0.174(12) 0.071(6) 0.014(7) 0.037(6) -0.012(9)
C13 0.107(13) 0.196(14) 0.169(12) -0.080(11) 0.092(10) -0.027(11)
C14 0.047(8) 0.048(4) 0.044(5) -0.003(3) 0.001(4) -0.002(4)
C15 0.036(7) 0.044(4) 0.050(5) 0.010(3) 0.002(4) 0.001(4)
C16 0.014(7) 0.040(4) 0.045(5) -0.005(4) 0.009(4) -0.009(4)

loop_
_atom_site_label
_atom_site_fract_x
_atom_site_fract_y
_atom_site_fract_z
_atom_site_U_iso_or_equiv
_atom_site_thermal_displace_type
_atom_site_calc_flag
_atom_site_calc_attached_atom
_atom_site_type_symbol
Cl .1698(2) .56630(10) .2926(7) .0548(9) aniso . . Cl
O .2494(7) .6574(4) .4000(2) .084(3) aniso . . O
OW .3695(7) .6538(4) .2096(2) .078(3) aniso . . O
N1 .7155(7) .8091(4) .2572(2) .044(3) aniso . . N
N2 .5412(7) .8994(4) .2712(2) .041(3) aniso . . N
C1 .3280(9) .7398(5) .4017(3) .042(3) aniso . . C
C2 .4527(9) .7447(5) .3760(2) .038(3) aniso . . C
C3 .5238(8) .8297(5) .3769(2) .035(3) aniso . . C
C4 .4769(10) .9068(5) .4042(3) .043(4) aniso . . C
C5 .3513(10) .8976(6) .4293(3) .053(4) aniso . . C
C6 .2748(9) .8162(5) .4295(2) .043(3) aniso . . C
C7 .5052(10) .6566(5) .3490(3) .062(4) aniso . . C
C8 .6612(8) .8355(5) .3472(3) .046(3) aniso . . C
C9 .5557(10) .9995(6) .4083(3) .072(4) aniso . . C
C10 .0226(12) .8006(11) .4223(4) .141(7) aniso . . C
C11 .1369(10) .8107(6) .4587(3) .058(4) aniso . . C
C12 .1380(12) .7265(8) .4948(4) .115(6) aniso . . C
C13 .1124(13) .8927(9) .4920(5) .157(8) aniso . . C
C14 .6668(8) .8310(5) .2062(2) .046(3) aniso . . C
C15 .5517(9) .9014(5) .2166(2) .043(3) aniso . . C
C16 .6370(9) .8484(5) .2914(3) .033(3) aniso . . C
H1O .289 .617 .383 .05 iso . O H
H1OW .333 .603 .221 .05 iso calc OW H
H2OW .470 .637 .210 .05 iso calc OW H
H1N .787 .775 .264 .05 iso . N1 H
H2N .478 .929 .288 .05 iso . N2 H
H5 .318 .95 .447 .05 iso . C5 H
H71 .440 .606 .353 .05 iso . C7 H
H72 .592 .638 .363 .05 iso . C7 H
H73 .516 .670 .313 .05 iso . C7 H
H81 .715 .889 .360 .05 iso . C8 H
H82 .714 .778 .353 .05 iso . C8 H
H91 .505 1.043 .429 .05 iso . C9 H
H92 .568 1.026 .375 .05 iso . C9 H
H93 .644 .988 .423 .05 iso . C9 H
H101 .040 .747 .401 .05 iso . C10 H
H102 .016 .857 .402 .05 iso . C10 H
H103 -0.062 .791 .440 .05 iso . C10 H
H121 .153 .669 .476 .05 iso . C12 H
H122 .051 .723 .512 .05 iso . C12 H
H123 .210 .735 .519 .05 iso . C12 H
H131 .187 .898 .516 .05 iso . C13 H
H132 .028 .884 .510 .05 iso . C13 H
H133 .106 .949 .472 .05 iso . C13 H
H141 .633 .774 .189 .05 iso . C14 H
H142 .739 .859 .186 .05 iso . C14 H
H151 .575 .964 .204 .05 iso . C15 H
H152 .466 .881 .201 .05 iso . C15 H

loop_
_atom_type_symbol
_atom_type_description
_atom_type_scat_dispersion_real
_atom_type_scat_dispersion_imag
_atom_type_scat_source
Cl Cl 0.3639 0.7018 'International Tables Vol C Tables 4.2.6.8 and 6.1.1.4'
C C 0.0181 0.0091 'International Tables Vol C Tables 4.2.6.8 and 6.1.1.4'
O O 0.0492 0.0322 'International Tables Vol C Tables 4.2.6.8 and 6.1.1.4'
N N 0.0311 0.0180 'International Tables Vol C Tables 4.2.6.8 and 6.1.1.4'
H H 0.0000 0.0000 'International Tables Vol C Tables 4.2.6.8 and 6.1.1.4'

loop_
_geom_angle_atom_site_label_1
_geom_angle_atom_site_label_2
_geom_angle_atom_site_label_3
_geom_angle
_geom_angle_publ_flag
C1 O H1O 109 no
H1OW OW H2OW 102 no
C16 N1 H1N 125 no
C14 N1 H1N 124 no
C14 N1 C16 110.9(5) no
C16 N2 H2N 124 no
C15 N2 H2N 124 no
C15 N2 C16 111.8(6) no
O C1 C6 117.0(6) no
O C1 C2 120.3(7) no
C2 C1 C6 122.6(7) no
C1 C2 C7 118.8(7) no
C1 C2 C3 118.1(7) no
C3 C2 C7 123.1(6) no
C2 C3 C8 117.9(6) no
C2 C3 C4 121.6(6) no
C4 C3 C8 120.4(6) no
C3 C4 C9 123.2(6) no
C3 C4 C5 117.7(7) no
C5 C4 C9 119.2(7) no
C4 C5 H5 118 no
C4 C5 C6 123.7(8) no
C6 C5 H5 118 no
C1 C6 C5 116.2(7) no
C5 C6 C11 121.0(8) no
C1 C6 C11 122.8(7) no
C2 C7 H73 109 no
C2 C7 H72 109 no
C2 C7 H71 109 no
H72 C7 H73 109 no
H71 C7 H73 109 no
H71 C7 H72 109 no
C3 C8 H82 109 no
C3 C8 H81 109 no
C3 C8 C16 111.4(6) no
H81 C8 H82 108 no
C16 C8 H82 109 no
C16 C8 H81 109 no
C4 C9 H93 109 no
C4 C9 H92 109 no
C4 C9 H91 109 no
H92 C9 H93 109 no
H91 C9 H93 109 no
H91 C9 H92 109 no
H102 C10 H103 109 no
H101 C10 H103 109 no
H101 C10 H102 109 no
C11 C10 H103 109 no
C11 C10 H102 109 no
C11 C10 H101 109 no
C6 C11 C10 109.5(8) no
C10 C11 C13 110.0(9) no
C10 C11 C12 109.7(8) no
C6 C11 C13 113.5(8) no
C6 C11 C12 110.2(7) no
C12 C11 C13 103.8(9) no
C11 C12 H123 109 no
C11 C12 H122 109 no
C11 C12 H121 109 no
H122 C12 H123 109 no
H121 C12 H123 109 no
H121 C12 H122 109 no
C11 C13 H133 109 no
C11 C13 H132 109 no
C11 C13 H131 109 no
H132 C13 H133 109 no
H131 C13 H133 109 no
H131 C13 H132 109 no
N1 C14 H142 111 no
N1 C14 H141 111 no
N1 C14 C15 102.2(6) no
H141 C14 H142 109 no
C15 C14 H142 111 no
C15 C14 H141 111 no
N2 C15 C14 102.6(5) no
C14 C15 H152 111 no
C14 C15 H151 111 no
N2 C15 H152 111 no
N2 C15 H151 111 no
H151 C15 H152 109 no
N2 C16 C8 125.8(6) no
N1 C16 C8 122.3(6) no
N1 C16 N2 111.9(7) no

loop_
_geom_bond_atom_site_label_1
_geom_bond_atom_site_label_2
_geom_bond_distance
_geom_bond_publ_flag
O C1 1.390(10) no
O H1O 0.82 no
OW H1OW 0.84 no
OW H2OW 1.00 no
N1 C14 1.454(9) no
N1 C16 1.300(10) no
N1 H1N 0.86 no
N2 C15 1.440(8) no
N2 C16 1.290(10) no
N2 H2N 0.86 no
C1 C2 1.390(10) no
C1 C6 1.400(10) no
C2 C3 1.380(10) no
C2 C7 1.510(10) no
C3 C4 1.380(10) no
C3 C8 1.550(10) no
C4 C5 1.390(10) no
C4 C9 1.510(10) no
C5 C6 1.360(10) no
C5 H5 0.93 no
C6 C11 1.550(10) no
C7 H71 0.96 no
C7 H72 0.96 no
C7 H73 0.96 no
C8 C16 1.50 no
C8 H81 0.97 no
C8 H82 0.97 no
C9 H91 0.96 no
C9 H92 0.96 no
C9 H93 0.96 no
C10 C11 1.470(10) no
C10 H101 0.96 no
C10 H102 0.96 no
C10 H103 0.96 no
C11 C12 1.520(10) no
C11 C13 1.470(10) no
C12 H121 0.96 no
C12 H122 0.96 no
C12 H123 0.96 no
C13 H131 0.96 no
C13 H132 0.96 no
C13 H133 0.96 no
C14 C15 1.520(10) no
C14 H141 0.97 no
C14 H142 0.97 no
C15 H151 0.97 no
C15 H152 0.97 no

loop_
_geom_torsion_atom_site_label_1
_geom_torsion_atom_site_label_2
_geom_torsion_atom_site_label_3
_geom_torsion_atom_site_label_4
_geom_torsion
_geom_torsion_publ_flag
C2 C3 C8 C16 78.6(8) no
C4 C3 C8 C16 -102.8(7) no
C3 C8 C16 N1 -143.9(7) no
C3 C8 C16 N2 37.6(9) no
